data_4515628
loop_
_publ_author_name
'Biosca, Maria'
'Margalef, J\`essica'
'Caldentey, Xisco'
'Besora, Maria'
'Rodr\'iguez-Escrich, Carles'
'Salt\'o, Joan'
'Cambeiro, Xacobe C.'
'Maseras, Feliu'
'P\`amies, Oscar'
'Di\'eguez, Montserrat'
'Peric\`as, Miquel A.'

_publ_section_title
;
 Computationally Guided Design of a Readily Assembled Phosphite--Thioether
 Ligand for a Broad Range of Pd-Catalyzed Asymmetric Allylic Substitutions
;
_journal_issue 4
_journal_name_full 'ACS Catalysis'
_journal_page_first 3587
_journal_paper_doi 10.1021/acscatal.7b04192
_journal_volume 8
_journal_year 2018
_chemical_absolute_configuration ad
_chemical_formula_sum 'C16 H20 O5'
_chemical_formula_weight 292.32
_space_group_IT_number 19
_space_group_name_Hall 'P 2ac 2ab'
_space_group_name_H-M_alt 'P 21 21 21'
_symmetry_cell_setting orthorhombic
_symmetry_space_group_name_H-M 'P 21 21 21'
_atom_sites_solution_hydrogens difmap
_audit_creation_method SHELXL-2014/7
_cell_angle_alpha 90
_cell_angle_beta 90
_cell_angle_gamma 90
_cell_formula_units_Z 4
_cell_length_a 8.7930(7)
_cell_length_b 10.1042(8)
_cell_length_c 16.0484(15)
_cell_measurement_reflns_used 11293
_cell_measurement_temperature 90(2)
_cell_measurement_theta_max 65.8
_cell_measurement_theta_min 28.6
_cell_volume 1425.8(2)
_computing_cell_refinement 'CrystalClear-SM Expert 2.1 b29 (Rigaku, 2013)'
_computing_data_collection 'CrystalClear-SM Expert 2.1 b29 (Rigaku, 2013)'
_computing_data_reduction 'CrystalClear-SM Expert 2.1 b29 (Rigaku, 2013)'
_computing_molecular_graphics 'SHELXL-2014 (Sheldrick, 2014)'
_computing_publication_material 'SHELXL-2014 (Sheldrick, 2014)'
_computing_structure_refinement 'SHELXL-2014 (Sheldrick, 2014)'
_computing_structure_solution Sir2011
_diffrn_ambient_temperature 90(2)
_diffrn_detector_area_resol_mean 5.8140
_diffrn_detector_type 'PILATUS 200K'
_diffrn_measured_fraction_theta_full 0.999
_diffrn_measured_fraction_theta_max 0.998
_diffrn_measurement_device_type '1/4chi goniometer'
_diffrn_measurement_method
;
 Fullsphere data collection, phi and omega scans
;
_diffrn_measurement_specimen_support 'magnetic support with MicroMount'
_diffrn_radiation_monochromator 'Confocal Max Flux optic'
_diffrn_radiation_type MoK\a
_diffrn_radiation_wavelength 0.7107
_diffrn_reflns_av_R_equivalents 0.0229
_diffrn_reflns_av_unetI/netI 0.0112
_diffrn_reflns_Laue_measured_fraction_full 0.999
_diffrn_reflns_Laue_measured_fraction_max 0.998
_diffrn_reflns_limit_h_max 21
_diffrn_reflns_limit_h_min -22
_diffrn_reflns_limit_k_max 25
_diffrn_reflns_limit_k_min -25
_diffrn_reflns_limit_l_max 41
_diffrn_reflns_limit_l_min -41
_diffrn_reflns_number 161618
_diffrn_reflns_point_group_measured_fraction_full 1.000
_diffrn_reflns_point_group_measured_fraction_max 0.993
_diffrn_reflns_theta_full 25.242
_diffrn_reflns_theta_max 65.669
_diffrn_reflns_theta_min 2.382
_diffrn_source 'Microfocus rotating anode X-ray tube'
_diffrn_source_current 24
_diffrn_source_power 50
_diffrn_source_size '0.2 mm x 0.2 mm fine focus'
_diffrn_source_type 'Rigaku MicroMax-007HF'
_exptl_absorpt_coefficient_mu 0.101
_exptl_absorpt_correction_T_max 0.980
_exptl_absorpt_correction_T_min 0.754
_exptl_absorpt_correction_type multi-scan
_exptl_absorpt_process_details
; 
 CrystalClear-SM Expert 2.1 b29 (Rigaku, 2013)
;
_exptl_crystal_colour Colorless
_exptl_crystal_density_diffrn 1.362
_exptl_crystal_description Block
_exptl_crystal_F_000 624
_exptl_crystal_size_max 0.40
_exptl_crystal_size_mid 0.30
_exptl_crystal_size_min 0.20
_refine_diff_density_max 0.433
_refine_diff_density_min -0.209
_refine_diff_density_rms 0.048
_refine_ls_abs_structure_details
;
 Flack x determined using 9917 quotients [(I+)-(I-)]/[(I+)+(I-)]
 (Parsons, Flack and Wagner, Acta Cryst. B69 (2013) 249-259).
;
_refine_ls_abs_structure_Flack 0.05(4)
_refine_ls_extinction_method none
_refine_ls_goodness_of_fit_ref 1.058
_refine_ls_hydrogen_treatment refall
_refine_ls_matrix_type full
_refine_ls_number_parameters 270
_refine_ls_number_reflns 24980
_refine_ls_number_restraints 0
_refine_ls_restrained_S_all 1.058
_refine_ls_R_factor_all 0.0279
_refine_ls_R_factor_gt 0.0230
_refine_ls_shift/su_max 0.002
_refine_ls_shift/su_mean 0.000
_refine_ls_structure_factor_coef Fsqd
_refine_ls_weighting_details 'w=1/[\s^2^(Fo^2^)+(0.0443P)^2^] where P=(Fo^2^+2Fc^2^)/3'
_refine_ls_weighting_scheme calc
_refine_ls_wR_factor_gt 0.0604
_refine_ls_wR_factor_ref 0.0639
_reflns_Friedel_coverage 0.844
_reflns_Friedel_fraction_full 1.000
_reflns_Friedel_fraction_max 0.986
_reflns_number_gt 22762
_reflns_number_total 24980
_reflns_threshold_expression 'I > 2\s(I)'
_cod_data_source_file cs7b04192_si_002.cif
_cod_data_source_block CRE572
_cod_depositor_comments
;
The following automatic conversions were performed:

data item '_exptl_absorpt_correction_type' value 'Multi-scan' was
changed to 'multi-scan' in accordance with the
/home/data/users/saulius/crontab/automatic-downloads/current/ACS/lib/dictionaries/cif_core.dic
dictionary named 'cif_core.dic' version 2.4.2 last updated on
2011-04-26.

data item '_symmetry_cell_setting' value 'Orthorhombic' was changed
to 'orthorhombic' in accordance with the
/home/data/users/saulius/crontab/automatic-downloads/current/ACS/lib/dictionaries/cif_core.dic
dictionary named 'cif_core.dic' version 2.4.2 last updated on
2011-04-26.

Automatic conversion script
Id: cif_fix_values 6909 2019-04-08 15:41:33Z antanas 
;
_cod_original_sg_symbol_H-M P2(1)2(1)2(1)
_cod_database_code 4515628
_shelx_shelxl_version_number 2014/7
_shelx_space_group_comment
;
The symmetry employed for this shelxl refinement is uniquely defined
by the following loop, which should always be used as a source of
symmetry information in preference to the above space-group names.
They are only intended as comments.
;
_shelx_estimated_absorpt_t_min 0.961
_shelx_estimated_absorpt_t_max 0.980

loop_
_space_group_symop_operation_xyz
'x, y, z'
'-x+1/2, -y, z+1/2'
'-x, y+1/2, -z+1/2'
'x+1/2, -y+1/2, -z'

loop_
_atom_site_label
_atom_site_type_symbol
_atom_site_fract_x
_atom_site_fract_y
_atom_site_fract_z
_atom_site_U_iso_or_equiv
_atom_site_adp_type
_atom_site_occupancy
_atom_site_site_symmetry_order
_atom_site_calc_flag
C1 C 0.29110(2) 0.75412(2) 0.68698(2) 0.00988(2) Uani 1 1 d
C2 C 0.34536(2) 0.78080(2) 0.77881(2) 0.01191(2) Uani 1 1 d
C3 C 0.20576(2) 0.75452(2) 0.82943(2) 0.01113(2) Uani 1 1 d
C4 C 0.14620(3) 0.80213(3) 0.90053(2) 0.01435(3) Uani 1 1 d
C5 C -0.01519(3) 0.76152(3) 0.90513(2) 0.01436(3) Uani 1 1 d
C6 C -0.05489(3) 0.68074(2) 0.82711(2) 0.01203(2) Uani 1 1 d
C7 C -0.19123(3) 0.73746(3) 0.77987(2) 0.01583(3) Uani 1 1 d
C8 C -0.22821(3) 0.65985(4) 0.69996(2) 0.01890(4) Uani 1 1 d
C9 C -0.14029(3) 0.70191(4) 0.62188(2) 0.01818(4) Uani 1 1 d
C10 C 0.03121(3) 0.67458(3) 0.62148(2) 0.01417(3) Uani 1 1 d
C11 C 0.11354(2) 0.74192(2) 0.69350(2) 0.01015(2) Uani 1 1 d
C12 C 0.09502(2) 0.67498(2) 0.77884(2) 0.01044(2) Uani 1 1 d
C13 C 0.33810(3) 0.86607(2) 0.62903(2) 0.01119(2) Uani 1 1 d
C14 C 0.54476(5) 0.99520(3) 0.58470(2) 0.02045(5) Uani 1 1 d
C15 C 0.35700(2) 0.62341(2) 0.65539(2) 0.01141(2) Uani 1 1 d
C16 C 0.43397(4) 0.50169(3) 0.53768(2) 0.01994(4) Uani 1 1 d
H4 H 0.1903(13) 0.8620(11) 0.9421(7) 0.025(2) Uiso 1 1 d
H6 H -0.0867(12) 0.5930(10) 0.8483(6) 0.021(2) Uiso 1 1 d
H11 H 0.0759(10) 0.8345(9) 0.6978(5) 0.0142(16) Uiso 1 1 d
H12 H 0.1342(10) 0.5792(9) 0.7699(5) 0.0143(16) Uiso 1 1 d
H21 H 0.4262(11) 0.7155(9) 0.7945(6) 0.0163(18) Uiso 1 1 d
H22 H 0.3841(13) 0.8724(11) 0.7846(6) 0.022(2) Uiso 1 1 d
H71 H -0.1688(12) 0.8366(11) 0.7675(7) 0.026(2) Uiso 1 1 d
H72 H -0.2821(12) 0.7366(10) 0.8165(7) 0.021(2) Uiso 1 1 d
H81 H -0.2118(13) 0.5599(10) 0.7074(7) 0.023(2) Uiso 1 1 d
H82 H -0.3367(14) 0.6804(12) 0.6837(8) 0.032(3) Uiso 1 1 d
H91 H -0.1528(12) 0.7984(10) 0.6168(6) 0.020(2) Uiso 1 1 d
H92 H -0.1908(12) 0.6650(11) 0.5714(7) 0.023(2) Uiso 1 1 d
H101 H 0.0790(12) 0.7086(10) 0.5669(6) 0.0189(19) Uiso 1 1 d
H102 H 0.0523(13) 0.5751(10) 0.6234(6) 0.023(2) Uiso 1 1 d
H141 H 0.5356(14) 0.9698(12) 0.5279(7) 0.031(3) Uiso 1 1 d
H142 H 0.6513(14) 1.0120(13) 0.6048(8) 0.040(3) Uiso 1 1 d
H143 H 0.4871(14) 1.0763(11) 0.5938(7) 0.028(2) Uiso 1 1 d
H161 H 0.4574(15) 0.5174(14) 0.4814(8) 0.038(3) Uiso 1 1 d
H162 H 0.5314(16) 0.4783(14) 0.5643(8) 0.040(3) Uiso 1 1 d
H163 H 0.3576(13) 0.4313(12) 0.5447(7) 0.027(2) Uiso 1 1 d
O1 O -0.10583(4) 0.78970(3) 0.95986(2) 0.02296(5) Uani 1 1 d
O2 O 0.25186(3) 0.93001(2) 0.58627(2) 0.01646(3) Uani 1 1 d
O3 O 0.48753(2) 0.88658(2) 0.63388(2) 0.01606(3) Uani 1 1 d
O4 O 0.38546(3) 0.53013(2) 0.69989(2) 0.01664(3) Uani 1 1 d
O5 O 0.37541(3) 0.62332(2) 0.57286(2) 0.01554(3) Uani 1 1 d

loop_
_atom_site_aniso_label
_atom_site_aniso_U_11
_atom_site_aniso_U_22
_atom_site_aniso_U_33
_atom_site_aniso_U_23
_atom_site_aniso_U_13
_atom_site_aniso_U_12
C1 0.00927(5) 0.00968(4) 0.01071(4) 0.00042(3) 0.00030(3) 0.00001(4)
C2 0.00960(5) 0.01444(6) 0.01169(5) 0.00043(4) -0.00077(4) -0.00167(4)
C3 0.01034(5) 0.01281(5) 0.01022(4) 0.00057(4) -0.00043(4) -0.00118(4)
C4 0.01420(7) 0.01789(7) 0.01096(5) -0.00194(5) 0.00050(5) -0.00328(6)
C5 0.01448(7) 0.01591(7) 0.01267(5) -0.00205(5) 0.00333(5) -0.00306(5)
C6 0.01097(5) 0.01158(5) 0.01354(5) -0.00067(4) 0.00191(4) -0.00193(4)
C7 0.01068(6) 0.01815(8) 0.01867(7) -0.00199(6) 0.00124(5) 0.00123(5)
C8 0.01106(7) 0.02528(11) 0.02036(9) -0.00293(8) -0.00157(6) -0.00413(7)
C9 0.01220(7) 0.02585(11) 0.01650(7) -0.00149(7) -0.00381(6) -0.00119(7)
C10 0.01232(6) 0.01730(7) 0.01287(5) -0.00347(5) -0.00143(5) -0.00120(5)
C11 0.00912(5) 0.01069(5) 0.01065(4) -0.00072(4) -0.00046(3) 0.00002(4)
C12 0.00984(5) 0.00982(5) 0.01165(4) -0.00012(4) 0.00053(4) -0.00055(4)
C13 0.01250(6) 0.00984(5) 0.01122(5) 0.00045(4) 0.00111(4) -0.00002(4)
C14 0.02644(12) 0.01733(9) 0.01758(8) -0.00114(7) 0.00696(8) -0.00957(9)
C15 0.01018(5) 0.01020(5) 0.01386(5) 0.00044(4) 0.00137(4) 0.00092(4)
C16 0.02319(11) 0.01619(8) 0.02043(9) -0.00389(7) 0.00554(8) 0.00472(8)
O1 0.02013(9) 0.02973(11) 0.01901(7) -0.00941(7) 0.00910(6) -0.00673(8)
O2 0.01775(7) 0.01522(6) 0.01640(6) 0.00495(4) 0.00026(5) 0.00329(5)
O3 0.01346(5) 0.01718(6) 0.01754(6) 0.00369(5) 0.00117(4) -0.00456(5)
O4 0.01890(7) 0.01218(5) 0.01884(6) 0.00352(4) 0.00212(5) 0.00426(5)
O5 0.01969(7) 0.01306(5) 0.01388(5) -0.00102(4) 0.00350(4) 0.00370(5)

loop_
_atom_type_symbol
_atom_type_description
_atom_type_scat_dispersion_real
_atom_type_scat_dispersion_imag
_atom_type_scat_source
C C 0.0033 0.0016 'International Tables Vol C Tables 4.2.6.8 and 6.1.1.4'
H H 0.0000 0.0000 'International Tables Vol C Tables 4.2.6.8 and 6.1.1.4'
O O 0.0106 0.0060 'International Tables Vol C Tables 4.2.6.8 and 6.1.1.4'

loop_
_geom_angle_atom_site_label_1
_geom_angle_atom_site_label_2
_geom_angle_atom_site_label_3
_geom_angle
C13 C1 C15 109.671(16)
C13 C1 C11 111.674(16)
C15 C1 C11 109.346(16)
C13 C1 C2 111.281(17)
C15 C1 C2 110.114(17)
C11 C1 C2 104.648(15)
C3 C2 C1 103.271(16)
C4 C3 C2 135.81(2)
C4 C3 C12 113.45(2)
C2 C3 C12 109.488(17)
C3 C4 C5 108.47(2)
O1 C5 C4 126.73(2)
O1 C5 C6 124.26(3)
C4 C5 C6 108.970(18)
C7 C6 C12 116.01(2)
C7 C6 C5 112.54(2)
C12 C6 C5 103.727(18)
C6 C7 C8 112.82(2)
C9 C8 C7 115.70(3)
C8 C9 C10 116.72(2)
C11 C10 C9 112.56(2)
C10 C11 C12 115.417(18)
C10 C11 C1 117.195(17)
C12 C11 C1 101.504(15)
C3 C12 C6 105.343(17)
C3 C12 C11 100.236(16)
C6 C12 C11 121.732(17)
O2 C13 O3 124.62(2)
O2 C13 C1 124.99(2)
O3 C13 C1 110.357(18)
O4 C15 O5 124.11(2)
O4 C15 C1 123.80(2)
O5 C15 C1 112.069(17)
C13 O3 C14 115.50(3)
C15 O5 C16 115.53(2)

loop_
_geom_bond_atom_site_label_1
_geom_bond_atom_site_label_2
_geom_bond_distance
C1 C13 1.5215(3)
C1 C15 1.5288(3)
C1 C11 1.5696(3)
C1 C2 1.5723(3)
C2 C3 1.4958(3)
C3 C4 1.3445(3)
C3 C12 1.5011(3)
C4 C5 1.4791(4)
C5 O1 1.2198(3)
C5 C6 1.5349(3)
C6 C7 1.5299(4)
C6 C12 1.5301(3)
C7 C8 1.5379(4)
C8 C9 1.5325(5)
C9 C10 1.5330(4)
C10 C11 1.5241(3)
C11 C12 1.5361(3)
C13 O2 1.2097(3)
C13 O3 1.3324(3)
C14 O3 1.4424(3)
C15 O4 1.2087(3)
C15 O5 1.3344(3)
C16 O5 1.4471(3)

loop_
_geom_torsion_atom_site_label_1
_geom_torsion_atom_site_label_2
_geom_torsion_atom_site_label_3
_geom_torsion_atom_site_label_4
_geom_torsion
C13 C1 C2 C3 131.718(18)
C15 C1 C2 C3 -106.455(19)
C11 C1 C2 C3 10.96(2)
C1 C2 C3 C4 -147.79(3)
C1 C2 C3 C12 18.08(2)
C2 C3 C4 C5 164.35(2)
C12 C3 C4 C5 -1.13(3)
C3 C4 C5 O1 -178.04(3)
C3 C4 C5 C6 -0.20(3)
O1 C5 C6 C7 53.10(4)
C4 C5 C6 C7 -124.81(2)
O1 C5 C6 C12 179.26(3)
C4 C5 C6 C12 1.35(3)
C12 C6 C7 C8 58.77(3)
C5 C6 C7 C8 178.00(2)
C6 C7 C8 C9 -86.24(3)
C7 C8 C9 C10 67.52(4)
C8 C9 C10 C11 -58.65(4)
C9 C10 C11 C12 76.60(3)
C9 C10 C11 C1 -163.90(2)
C13 C1 C11 C10 78.03(2)
C15 C1 C11 C10 -43.53(2)
C2 C1 C11 C10 -161.465(19)
C13 C1 C11 C12 -155.310(15)
C15 C1 C11 C12 83.127(18)
C2 C1 C11 C12 -34.809(19)
C4 C3 C12 C6 1.99(3)
C2 C3 C12 C6 -167.330(17)
C4 C3 C12 C11 129.13(2)
C2 C3 C12 C11 -40.19(2)
C7 C6 C12 C3 122.04(2)
C5 C6 C12 C3 -1.90(2)
C7 C6 C12 C11 9.31(3)
C5 C6 C12 C11 -114.62(2)
C10 C11 C12 C3 172.409(18)
C1 C11 C12 C3 44.596(18)
C10 C11 C12 C6 -72.26(2)
C1 C11 C12 C6 159.924(17)
C15 C1 C13 O2 114.33(3)
C11 C1 C13 O2 -7.04(3)
C2 C1 C13 O2 -123.58(2)
C15 C1 C13 O3 -67.55(2)
C11 C1 C13 O3 171.075(18)
C2 C1 C13 O3 54.53(2)
C13 C1 C15 O4 153.01(2)
C11 C1 C15 O4 -84.22(3)
C2 C1 C15 O4 30.24(3)
C13 C1 C15 O5 -28.68(3)
C11 C1 C15 O5 94.09(2)
C2 C1 C15 O5 -151.46(2)
O2 C13 O3 C14 1.13(4)
C1 C13 O3 C14 -177.00(2)
O4 C15 O5 C16 -0.25(4)
C1 C15 O5 C16 -178.55(2)
